data_7030073
loop_
_publ_author_name
'Luo, Zhong-Zhen'
'Lin, Chen-Sheng'
'Cheng, Wen-Dan'
'Li, Yuan-Bing'
'Zhang, Hao'
'Zhang, Wei-Long'
'He, Zhang-Zhen'

_publ_section_title
;
 Syntheses and characterizations of compounds Ba4F4XGa2S6 (X = Cr, Mn, Fe)
 and Ba4F4MnIn2S6 with 2D layered structures.
;
_journal_issue 27
_journal_name_full 'Dalton transactions (Cambridge, England : 2003)'
_journal_page_first 9938
_journal_page_last 9945
_journal_paper_doi 10.1039/c3dt50483b
_journal_volume 42
_journal_year 2013
_chemical_formula_sum 'Ba4 F4 In2 Mn S6'
_chemical_formula_weight 1102.32
_chemical_name_systematic
; 
 ? 
;
_space_group_IT_number 62
_symmetry_cell_setting orthorhombic
_symmetry_space_group_name_Hall '-P 2ac 2n'
_symmetry_space_group_name_H-M 'P n m a'
_atom_sites_solution_hydrogens none
_atom_sites_solution_primary direct
_atom_sites_solution_secondary difmap
_audit_creation_method SHELXL-97
_cell_angle_alpha 90.00
_cell_angle_beta 90.00
_cell_angle_gamma 90.00
_cell_formula_units_Z 4
_cell_length_a 12.926(6)
_cell_length_b 18.910(8)
_cell_length_c 6.363(3)
_cell_measurement_reflns_used 4583
_cell_measurement_temperature 293(2)
_cell_measurement_theta_max 27.4855
_cell_measurement_theta_min 2.1540
_cell_volume 1555.3(12)
_computing_structure_refinement 'SHELXL-97 (Sheldrick, 1997)'
_computing_structure_solution 'SHELXS-97 (Sheldrick, 1990)'
_diffrn_ambient_temperature 293(2)
_diffrn_detector_area_resol_mean 28.5714
_diffrn_measured_fraction_theta_full 0.981
_diffrn_measured_fraction_theta_max 0.981
_diffrn_measurement_device_type Saturn724+
_diffrn_measurement_method CCD_Profile_fitting
_diffrn_radiation_monochromator graphite
_diffrn_radiation_source 'fine-focus sealed tube'
_diffrn_radiation_type MoK\a
_diffrn_radiation_wavelength 0.71073
_diffrn_reflns_av_R_equivalents 0.0461
_diffrn_reflns_av_sigmaI/netI 0.0308
_diffrn_reflns_limit_h_max 16
_diffrn_reflns_limit_h_min -16
_diffrn_reflns_limit_k_max 23
_diffrn_reflns_limit_k_min -24
_diffrn_reflns_limit_l_max 8
_diffrn_reflns_limit_l_min -7
_diffrn_reflns_number 12325
_diffrn_reflns_theta_full 27.48
_diffrn_reflns_theta_max 27.48
_diffrn_reflns_theta_min 2.15
_diffrn_standards_number 2073
_exptl_absorpt_coefficient_mu 14.474
_exptl_absorpt_correction_T_max 0.363
_exptl_absorpt_correction_T_min 0.259
_exptl_absorpt_correction_type multi-scan
_exptl_crystal_colour hoar
_exptl_crystal_density_diffrn 4.708
_exptl_crystal_density_method 'not measured'
_exptl_crystal_description Prism
_exptl_crystal_F_000 1916
_exptl_crystal_size_max 0.1000
_exptl_crystal_size_mid 0.0800
_exptl_crystal_size_min 0.0700
_refine_diff_density_max 1.331
_refine_diff_density_min -2.399
_refine_diff_density_rms 0.506
_refine_ls_extinction_method none
_refine_ls_goodness_of_fit_ref 1.113
_refine_ls_hydrogen_treatment none
_refine_ls_matrix_type full
_refine_ls_number_parameters 85
_refine_ls_number_reflns 1840
_refine_ls_number_restraints 0
_refine_ls_restrained_S_all 1.113
_refine_ls_R_factor_all 0.0619
_refine_ls_R_factor_gt 0.0425
_refine_ls_shift/su_max 0.046
_refine_ls_shift/su_mean 0.009
_refine_ls_structure_factor_coef Fsqd
_refine_ls_weighting_details 'calc w=1/[\s^2^(Fo^2^)+(0.1000P)^2^+0.0000P] where P=(Fo^2^+2Fc^2^)/3'
_refine_ls_weighting_scheme calc
_refine_ls_wR_factor_gt 0.1549
_refine_ls_wR_factor_ref 0.1753
_reflns_number_gt 1357
_reflns_number_total 1840
_reflns_threshold_expression >2sigma(I)
_cod_data_source_file c3dt50483b.cif
_cod_data_source_block compd4
_cod_depositor_comments
;
The following automatic conversions were performed:

'_exptl_absorpt_correction_type' value 'Multi-scan' changed to
'multi-scan' according to
/usr/data/users/saulius/automatic-downloads/retrospective/RSC/lib/dictionaries/cif_core.dic
dictionary named 'cif_core.dic' version 2.4.2 from 2011-04-26.

Automatic conversion script
Id: cif_fix_values 2281 2013-09-26 08:29:07Z andrius 
;
_cod_original_sg_symbol_H-M Pnma
_cod_original_formula_sum 'Ba4 F4 Mn In2 S6 '
_cod_database_code 7030073

loop_
_symmetry_equiv_pos_as_xyz
'x, y, z'
'-x+1/2, -y, z+1/2'
'x+1/2, -y+1/2, -z+1/2'
'-x, y+1/2, -z'
'-x, -y, -z'
'x-1/2, y, -z-1/2'
'-x-1/2, y-1/2, z-1/2'
'x, -y-1/2, z'

loop_
_atom_site_label
_atom_site_type_symbol
_atom_site_fract_x
_atom_site_fract_y
_atom_site_fract_z
_atom_site_U_iso_or_equiv
_atom_site_adp_type
_atom_site_occupancy
_atom_site_symmetry_multiplicity
_atom_site_calc_flag
_atom_site_refinement_flags
Ba1 Ba 0.25027(4) 0.07463(3) 0.23900(8) 0.0132(3) Uani 1 1 d .
Ba2 Ba 0.49924(4) 0.07387(3) 0.74591(7) 0.0123(3) Uani 1 1 d .
In1 In 0.29467(7) 0.2500 -0.13327(15) 0.0194(3) Uani 1 2 d S
In2 In 0.45469(7) 0.2500 0.36840(15) 0.0192(3) Uani 1 2 d S
Mn1 Mn 0.62519(14) 0.2500 0.0014(3) 0.0254(5) Uani 1 2 d S
S1 S 0.5202(2) 0.35807(15) 0.2256(4) 0.0223(6) Uani 1 1 d .
S2 S 0.2279(2) 0.14215(15) -0.2803(4) 0.0254(6) Uani 1 1 d .
S3 S 0.2712(3) 0.2500 0.2494(4) 0.0124(7) Uani 1 2 d S
S4 S 0.4758(3) 0.2500 0.7516(5) 0.0207(8) Uani 1 2 d S
F1 F 0.3753(3) 0.0024(2) 0.4852(7) 0.0140(13) Uani 1 1 d .
F2 F 0.1248(3) -0.0012(2) 0.5022(8) 0.0177(15) Uani 1 1 d .

loop_
_atom_site_aniso_label
_atom_site_aniso_U_11
_atom_site_aniso_U_22
_atom_site_aniso_U_33
_atom_site_aniso_U_23
_atom_site_aniso_U_13
_atom_site_aniso_U_12
Ba1 0.0155(5) 0.0125(4) 0.0114(4) 0.00047(16) -0.00040(17) 0.00244(19)
Ba2 0.0126(5) 0.0132(5) 0.0112(4) -0.00103(15) 0.00073(17) 0.00093(19)
In1 0.0244(6) 0.0160(5) 0.0178(5) 0.000 0.0058(4) 0.000
In2 0.0247(6) 0.0157(5) 0.0174(5) 0.000 -0.0058(4) 0.000
Mn1 0.0129(10) 0.0474(14) 0.0159(11) 0.000 -0.0055(8) 0.000
S1 0.0202(12) 0.0294(15) 0.0174(12) 0.0098(10) -0.0056(9) -0.0134(11)
S2 0.0326(14) 0.0269(15) 0.0169(12) -0.0070(10) 0.0025(11) -0.0138(12)
S3 0.0075(13) 0.0231(18) 0.0066(16) 0.000 0.0021(9) 0.000
S4 0.0242(18) 0.0200(19) 0.018(2) 0.000 -0.0015(12) 0.000
F1 0.018(3) 0.015(3) 0.009(3) 0.0014(17) -0.003(2) 0.000(2)
F2 0.021(4) 0.015(4) 0.017(3) -0.0004(18) 0.000(2) 0.001(2)

loop_
_atom_type_symbol
_atom_type_description
_atom_type_scat_dispersion_real
_atom_type_scat_dispersion_imag
_atom_type_scat_source
Ba Ba -0.3244 2.2819 'International Tables Vol C Tables 4.2.6.8 and 6.1.1.4'
F F 0.0171 0.0103 'International Tables Vol C Tables 4.2.6.8 and 6.1.1.4'
Mn Mn 0.3368 0.7283 'International Tables Vol C Tables 4.2.6.8 and 6.1.1.4'
In In -0.7276 1.3100 'International Tables Vol C Tables 4.2.6.8 and 6.1.1.4'
S S 0.1246 0.1234 'International Tables Vol C Tables 4.2.6.8 and 6.1.1.4'

loop_
_geom_angle_atom_site_label_1
_geom_angle_atom_site_label_2
_geom_angle_atom_site_label_3
_geom_angle
_geom_angle_site_symmetry_1
_geom_angle_site_symmetry_3
F2 Ba1 F1 71.80(15) 2_554 .
F2 Ba1 F1 74.98(13) 2_554 2_554
F1 Ba1 F1 116.28(7) . 2_554
F2 Ba1 F2 116.19(7) 2_554 .
F1 Ba1 F2 74.21(13) . .
F1 Ba1 F2 74.24(14) 2_554 .
F2 Ba1 S1 144.77(11) 2_554 3_455
F1 Ba1 S1 136.48(11) . 3_455
F1 Ba1 S1 72.76(11) 2_554 3_455
F2 Ba1 S1 67.64(10) . 3_455
F2 Ba1 S3 119.45(11) 2_554 .
F1 Ba1 S3 117.07(11) . .
F1 Ba1 S3 126.55(11) 2_554 .
F2 Ba1 S3 123.91(11) . .
S1 Ba1 S3 71.46(8) 3_455 .
F2 Ba1 S2 142.08(12) 2_554 1_556
F1 Ba1 S2 72.85(12) . 1_556
F1 Ba1 S2 134.52(10) 2_554 1_556
F2 Ba1 S2 65.61(11) . 1_556
S1 Ba1 S2 72.89(8) 3_455 1_556
S3 Ba1 S2 66.82(7) . 1_556
F2 Ba1 S2 72.82(12) 2_554 .
F1 Ba1 S2 142.14(11) . .
F1 Ba1 S2 65.87(11) 2_554 .
F2 Ba1 S2 135.14(11) . .
S1 Ba1 S2 81.32(7) 3_455 .
S3 Ba1 S2 70.56(6) . .
S2 Ba1 S2 135.22(10) 1_556 .
F2 Ba1 Ba1 38.36(10) 2_554 2_554
F1 Ba1 Ba1 95.86(10) . 2_554
F1 Ba1 Ba1 36.64(9) 2_554 2_554
F2 Ba1 Ba1 96.27(10) . 2_554
S1 Ba1 Ba1 108.12(6) 3_455 2_554
S3 Ba1 Ba1 132.56(5) . 2_554
S2 Ba1 Ba1 160.43(5) 1_556 2_554
S2 Ba1 Ba1 62.79(5) . 2_554
F2 Ba1 Ba1 94.57(11) 2_554 2
F1 Ba1 Ba1 37.96(9) . 2
F1 Ba1 Ba1 95.03(10) 2_554 2
F2 Ba1 Ba1 36.26(9) . 2
S1 Ba1 Ba1 101.94(5) 3_455 2
S3 Ba1 Ba1 130.29(5) . 2
S2 Ba1 Ba1 64.33(6) 1_556 2
S2 Ba1 Ba1 159.02(5) . 2
Ba1 Ba1 Ba1 96.84(4) 2_554 2
F2 Ba1 Ba2 97.08(10) 2_554 2_554
F1 Ba1 Ba2 96.67(10) . 2_554
F1 Ba1 Ba2 37.11(10) 2_554 2_554
F2 Ba1 Ba2 37.14(10) . 2_554
S1 Ba1 Ba2 64.24(6) 3_455 2_554
S3 Ba1 Ba2 135.67(6) . 2_554
S2 Ba1 Ba2 100.20(5) 1_556 2_554
S2 Ba1 Ba2 100.61(5) . 2_554
Ba1 Ba1 Ba2 64.58(2) 2_554 2_554
Ba1 Ba1 Ba2 63.60(2) 2 2_554
F2 Ba1 Ba2 36.55(10) 2_554 5_656
F1 Ba1 Ba2 35.25(10) . 5_656
F1 Ba1 Ba2 96.50(9) 2_554 5_656
F2 Ba1 Ba2 95.21(9) . 5_656
S1 Ba1 Ba2 161.48(5) 3_455 5_656
S3 Ba1 Ba2 126.22(7) . 5_656
S2 Ba1 Ba2 107.24(6) 1_556 5_656
S2 Ba1 Ba2 108.51(5) . 5_656
Ba1 Ba1 Ba2 65.37(2) 2_554 5_656
Ba1 Ba1 Ba2 63.24(2) 2 5_656
Ba2 Ba1 Ba2 98.00(4) 2_554 5_656
F1 Ba2 F2 115.53(13) 5_656 2
F1 Ba2 F1 75.20(14) 5_656 .
F2 Ba2 F1 76.04(15) 2 .
F1 Ba2 F2 70.75(14) 5_656 6_657
F2 Ba2 F2 74.10(14) 2 6_657
F1 Ba2 F2 117.73(13) . 6_657
F1 Ba2 S2 72.08(11) 5_656 6_656
F2 Ba2 S2 135.53(11) 2 6_656
F1 Ba2 S2 142.37(11) . 6_656
F2 Ba2 S2 67.56(11) 6_657 6_656
F1 Ba2 S1 132.66(11) 5_656 8_566
F2 Ba2 S1 71.77(12) 2 8_566
F1 Ba2 S1 144.55(11) . 8_566
F2 Ba2 S1 66.88(11) 6_657 8_566
S2 Ba2 S1 73.05(8) 6_656 8_566
F1 Ba2 S4 127.60(12) 5_656 .
F2 Ba2 S4 116.86(12) 2 .
F1 Ba2 S4 117.11(11) . .
F2 Ba2 S4 125.06(12) 6_657 .
S2 Ba2 S4 71.61(9) 6_656 .
S1 Ba2 S4 67.16(7) 8_566 .
F1 Ba2 S1 68.31(11) 5_656 8_565
F2 Ba2 S1 143.13(11) 2 8_565
F1 Ba2 S1 69.61(11) . 8_565
F2 Ba2 S1 134.37(11) 6_657 8_565
S2 Ba2 S1 81.32(7) 6_656 8_565
S1 Ba2 S1 135.02(9) 8_566 8_565
S4 Ba2 S1 69.95(7) . 8_565
F1 Ba2 Ba2 38.02(9) 5_656 5_656
F2 Ba2 Ba2 96.65(11) 2 5_656
F1 Ba2 Ba2 37.18(9) . 5_656
F2 Ba2 Ba2 95.18(11) 6_657 5_656
S2 Ba2 Ba2 108.19(6) 6_656 5_656
S1 Ba2 Ba2 160.49(5) 8_566 5_656
S4 Ba2 Ba2 132.20(6) . 5_656
S1 Ba2 Ba2 63.06(5) 8_565 5_656
F1 Ba2 Ba2 93.55(11) 5_656 5_657
F2 Ba2 Ba2 37.20(9) 2 5_657
F1 Ba2 Ba2 98.16(10) . 5_657
F2 Ba2 Ba2 36.90(10) 6_657 5_657
S2 Ba2 Ba2 101.86(5) 6_656 5_657
S1 Ba2 Ba2 63.76(6) 8_566 5_657
S4 Ba2 Ba2 130.04(6) . 5_657
S1 Ba2 Ba2 159.89(5) 8_565 5_657
Ba2 Ba2 Ba2 97.42(4) 5_656 5_657
F1 Ba2 Ba1 95.70(10) 5_656 2
F2 Ba2 Ba1 38.27(10) 2 2
F1 Ba2 Ba1 37.78(10) . 2
F2 Ba2 Ba1 96.59(10) 6_657 2
S2 Ba2 Ba1 162.26(6) 6_656 2
S1 Ba2 Ba1 108.99(6) 8_566 2
S4 Ba2 Ba1 125.84(8) . 2
S1 Ba2 Ba1 106.57(5) 8_565 2
Ba2 Ba2 Ba1 63.81(2) 5_656 2
Ba2 Ba2 Ba1 65.29(2) 5_657 2
F1 Ba2 Ba1 35.41(10) 5_656 5_656
F2 Ba2 Ba1 95.89(10) 2 5_656
F1 Ba2 Ba1 97.79(9) . 5_656
F2 Ba2 Ba1 35.34(10) 6_657 5_656
S2 Ba2 Ba1 64.50(6) 6_656 5_656
S1 Ba2 Ba1 99.87(5) 8_566 5_656
S4 Ba2 Ba1 136.10(8) . 5_656
S1 Ba2 Ba1 101.53(4) 8_565 5_656
Ba2 Ba2 Ba1 64.97(2) 5_656 5_656
Ba2 Ba2 Ba1 63.34(2) 5_657 5_656
Ba1 Ba2 Ba1 98.03(4) 2 5_656
S2 In1 S2 116.06(16) . 8_565
S2 In1 S4 103.08(8) . 1_554
S2 In1 S4 103.08(8) 8_565 1_554
S2 In1 S3 109.99(8) . .
S2 In1 S3 109.99(8) 8_565 .
S4 In1 S3 114.49(11) 1_554 .
S2 In1 Mn1 58.03(8) . 6
S2 In1 Mn1 58.03(8) 8_565 6
S4 In1 Mn1 115.71(10) 1_554 6
S3 In1 Mn1 129.80(10) . 6
S1 In2 S1 117.40(16) 8_565 .
S1 In2 S4 109.77(8) 8_565 .
S1 In2 S4 109.77(8) . .
S1 In2 S3 102.82(8) 8_565 .
S1 In2 S3 102.82(8) . .
S4 In2 S3 114.08(11) . .
S1 In2 Mn1 58.70(8) 8_565 .
S1 In2 Mn1 58.70(8) . .
S4 In2 Mn1 130.29(11) . .
S3 In2 Mn1 115.63(8) . .
S3 Mn1 S4 179.41(13) 6_656 1_554
S3 Mn1 S2 87.72(9) 6_656 6_655
S4 Mn1 S2 92.69(10) 1_554 6_655
S3 Mn1 S2 87.72(9) 6_656 3_554
S4 Mn1 S2 92.69(10) 1_554 3_554
S2 Mn1 S2 93.03(12) 6_655 3_554
S3 Mn1 S1 92.44(9) 6_656 .
S4 Mn1 S1 87.15(9) 1_554 .
S2 Mn1 S1 179.53(9) 6_655 .
S2 Mn1 S1 87.41(9) 3_554 .
S3 Mn1 S1 92.44(9) 6_656 8_565
S4 Mn1 S1 87.15(9) 1_554 8_565
S2 Mn1 S1 87.41(9) 6_655 8_565
S2 Mn1 S1 179.53(9) 3_554 8_565
S1 Mn1 S1 92.14(12) . 8_565
S3 Mn1 In1 86.96(10) 6_656 6_655
S4 Mn1 In1 93.64(11) 1_554 6_655
S2 Mn1 In1 46.52(6) 6_655 6_655
S2 Mn1 In1 46.52(6) 3_554 6_655
S1 Mn1 In1 133.93(6) . 6_655
S1 Mn1 In1 133.93(6) 8_565 6_655
S3 Mn1 In2 93.30(10) 6_656 .
S4 Mn1 In2 86.11(11) 1_554 .
S2 Mn1 In2 133.48(6) 6_655 .
S2 Mn1 In2 133.48(6) 3_554 .
S1 Mn1 In2 46.07(6) . .
S1 Mn1 In2 46.07(6) 8_565 .
In1 Mn1 In2 179.75(7) 6_655 .
In2 S1 Mn1 75.23(9) . .
In2 S1 Ba1 129.34(10) . 3
Mn1 S1 Ba1 83.06(9) . 3
In2 S1 Ba2 130.61(10) . 8_564
Mn1 S1 Ba2 81.74(8) . 8_564
Ba1 S1 Ba2 89.24(6) 3 8_564
In2 S1 Ba2 85.90(8) . 8_565
Mn1 S1 Ba2 139.80(9) . 8_565
Ba1 S1 Ba2 82.15(6) 3 8_565
Ba2 S1 Ba2 135.02(9) 8_564 8_565
In1 S2 Mn1 75.45(9) . 6
In1 S2 Ba2 129.83(11) . 6_556
Mn1 S2 Ba2 83.78(9) 6 6_556
In1 S2 Ba1 130.71(10) . 1_554
Mn1 S2 Ba1 81.92(8) 6 1_554
Ba2 S2 Ba1 89.34(7) 6_556 1_554
In1 S2 Ba1 85.05(8) . .
Mn1 S2 Ba1 139.84(10) 6 .
Ba2 S2 Ba1 82.41(6) 6_556 .
Ba1 S2 Ba1 135.22(10) 1_554 .
In1 S3 Mn1 137.15(16) . 6_556
In1 S3 In2 100.60(12) . .
Mn1 S3 In2 122.25(12) 6_556 .
In1 S3 Ba1 89.45(5) . .
Mn1 S3 Ba1 87.17(6) 6_556 .
In2 S3 Ba1 94.78(6) . .
In1 S3 Ba1 89.45(5) . 8_565
Mn1 S3 Ba1 87.17(6) 6_556 8_565
In2 S3 Ba1 94.78(6) . 8_565
Ba1 S3 Ba1 170.41(12) . 8_565
In1 S4 In2 101.00(15) 1_556 .
In1 S4 Mn1 123.17(14) 1_556 1_556
In2 S4 Mn1 135.82(18) . 1_556
In1 S4 Ba2 95.15(7) 1_556 .
In2 S4 Ba2 89.96(5) . .
Mn1 S4 Ba2 86.38(7) 1_556 .
In1 S4 Ba2 95.15(7) 1_556 8_565
In2 S4 Ba2 89.96(5) . 8_565
Mn1 S4 Ba2 86.38(7) 1_556 8_565
Ba2 S4 Ba2 169.52(15) . 8_565
Ba2 F1 Ba1 109.34(17) 5_656 .
Ba2 F1 Ba2 104.80(14) 5_656 .
Ba1 F1 Ba2 118.37(17) . .
Ba2 F1 Ba1 114.09(16) 5_656 2
Ba1 F1 Ba1 105.40(14) . 2
Ba2 F1 Ba1 105.11(16) . 2
Ba1 F2 Ba2 116.79(17) 2 2_554
Ba1 F2 Ba2 108.10(17) 2 6_557
Ba2 F2 Ba2 105.90(14) 2_554 6_557
Ba1 F2 Ba1 105.38(14) 2 .
Ba2 F2 Ba1 104.58(17) 2_554 .
Ba2 F2 Ba1 116.51(16) 6_557 .

loop_
_geom_bond_atom_site_label_1
_geom_bond_atom_site_label_2
_geom_bond_distance
_geom_bond_site_symmetry_2
Ba1 F2 2.609(5) 2_554
Ba1 F1 2.633(4) .
Ba1 F1 2.714(4) 2_554
Ba1 F2 2.737(5) .
Ba1 S3 3.3279(8) .
Ba1 S1 3.242(2) 3_455
Ba1 S2 3.327(2) 1_556
Ba1 S2 3.554(2) .
Ba2 F1 2.622(5) 5_656
Ba2 F2 2.668(5) 2
Ba2 F1 2.673(5) .
Ba2 F2 2.686(5) 6_657
Ba2 S4 3.3446(8) .
Ba2 S2 3.233(3) 6_656
Ba2 S1 3.323(2) 8_566
Ba2 S1 3.563(2) 8_565
In1 S2 2.404(2) .
In1 S2 2.404(2) 8_565
In1 S3 2.454(3) .
In1 S4 2.453(3) 1_554
In2 S1 2.392(2) .
In2 S1 2.392(2) 8_565
In2 S4 2.453(3) .
In2 S3 2.490(3) .
Mn1 S3 2.465(3) 6_656
Mn1 S4 2.501(4) 1_554
Mn1 S2 2.811(3) 3_554
Mn1 S2 2.811(3) 6_655
Mn1 S1 2.838(3) .
Mn1 S1 2.838(3) 8_565
S1 Ba2 3.323(2) 8_564
S1 Ba1 3.242(2) 3
S1 Ba2 3.563(2) 8_565
S2 Mn1 2.811(3) 6
S2 Ba2 3.233(2) 6_556
S2 Ba1 3.327(2) 1_554
S3 Mn1 2.465(3) 6_556
S3 Ba1 3.3279(8) 8_565
S4 In1 2.453(3) 1_556
S4 Mn1 2.501(4) 1_556
S4 Ba2 3.3446(8) 8_565
F1 Ba2 2.622(5) 5_656
F1 Ba1 2.714(4) 2
F2 Ba1 2.609(5) 2
F2 Ba2 2.668(5) 2_554
F2 Ba2 2.686(5) 6_557
